data_4501343
loop_
_publ_author_name
'Seidlhofer, Beatrix'
'Djamil, John'
'N\"ather, Christian'
'Bensch, Wolfgang'

_publ_section_title
;
 From Zero- to Three-Dimensional Thioantimonates: [Ni(aepa)2]3Sb6S12(aepa
 = C5H15N3=N-(aminoethyl)-1,3-propandiamine), Containing the Unique
 [Sb6S12]6--Cyclic Anion, [Ni(aepa)2]6(Sb3S6)2(SO4)3&#x00B7;2H2O, with
 Isolated [Sb3S6]3--anions and [Ni(aepa)2]Sb4S7, Characterized by a
 Three-Dimensional Network Structure
;
_journal_issue 12
_journal_name_full 'Crystal Growth &amp; Design'
_journal_page_first 5554
_journal_paper_doi 10.1021/cg201122e
_journal_volume 11
_journal_year 2011
_chemical_formula_moiety 'C10 H30 N6 Ni, S7 Sb4'
_chemical_formula_sum 'C10 H30 N6 Ni S7 Sb4'
_chemical_formula_weight 1004.53
_chemical_name_common '[Ni(aepa)2]Sb4S7'
_chemical_name_systematic
; 
 ? 
;
_space_group_IT_number 15
_symmetry_cell_setting monoclinic
_symmetry_space_group_name_Hall '-C 2yc'
_symmetry_space_group_name_H-M 'C 1 2/c 1'
_atom_sites_solution_hydrogens geom
_atom_sites_solution_primary direct
_atom_sites_solution_secondary difmap
_audit_creation_method SHELXL-97
_cell_angle_alpha 90.00
_cell_angle_beta 94.175(8)
_cell_angle_gamma 90.00
_cell_formula_units_Z 4
_cell_length_a 14.3884(10)
_cell_length_b 12.1193(6)
_cell_length_c 16.1524(11)
_cell_measurement_reflns_used 2733
_cell_measurement_temperature 293(2)
_cell_measurement_theta_max 52.1
_cell_measurement_theta_min 3.3
_cell_volume 2809.1(3)
_computing_cell_refinement 'STOE-IPDS Program Package'
_computing_data_collection 'STOE-IPDS Program Package'
_computing_data_reduction 'STOE-IPDS Program Package'
_computing_molecular_graphics 'Bruker SHELXTL'
_computing_publication_material 'Bruker SHELXTL'
_computing_structure_refinement 'SHELXL-97 (Sheldrick, 1997)'
_computing_structure_solution 'SHELXS-97 (Sheldrick, 1990)'
_diffrn_ambient_temperature 293(2)
_diffrn_measured_fraction_theta_full 0.995
_diffrn_measured_fraction_theta_max 0.995
_diffrn_measurement_device_type 'Stoe Imaging Plate Diffraction System'
_diffrn_measurement_method '\f scans'
_diffrn_radiation_monochromator graphite
_diffrn_radiation_source 'fine-focus sealed tube'
_diffrn_radiation_type MoK\a
_diffrn_radiation_wavelength 0.71073
_diffrn_reflns_av_R_equivalents 0.0326
_diffrn_reflns_av_sigmaI/netI 0.0167
_diffrn_reflns_limit_h_max 17
_diffrn_reflns_limit_h_min -17
_diffrn_reflns_limit_k_max 14
_diffrn_reflns_limit_k_min -14
_diffrn_reflns_limit_l_max 19
_diffrn_reflns_limit_l_min -19
_diffrn_reflns_number 16300
_diffrn_reflns_theta_full 25.94
_diffrn_reflns_theta_max 25.94
_diffrn_reflns_theta_min 2.20
_diffrn_standards_decay_% 0
_diffrn_standards_interval_count 0
_diffrn_standards_interval_time 0
_diffrn_standards_number 0
_exptl_absorpt_coefficient_mu 4.987
_exptl_absorpt_correction_T_max 0.5391
_exptl_absorpt_correction_T_min 0.4240
_exptl_absorpt_correction_type numerical
_exptl_absorpt_process_details 'X-Shape (STOE & CIE, 1998)'
_exptl_crystal_colour orange
_exptl_crystal_density_diffrn 2.375
_exptl_crystal_density_method 'not measured'
_exptl_crystal_description polyhedrons
_exptl_crystal_F_000 1904
_exptl_crystal_size_max 0.16
_exptl_crystal_size_mid 0.12
_exptl_crystal_size_min 0.06
_refine_diff_density_max 0.652
_refine_diff_density_min -0.634
_refine_diff_density_rms 0.115
_refine_ls_extinction_coef 0.00163(8)
_refine_ls_extinction_expression Fc^*^=kFc[1+0.001xFc^2^\l^3^/sin(2\q)]^-1/4^
_refine_ls_extinction_method SHELXL
_refine_ls_goodness_of_fit_ref 1.067
_refine_ls_hydrogen_treatment constr
_refine_ls_matrix_type full
_refine_ls_number_parameters 153
_refine_ls_number_reflns 2733
_refine_ls_number_restraints 11
_refine_ls_restrained_S_all 1.071
_refine_ls_R_factor_all 0.0250
_refine_ls_R_factor_gt 0.0221
_refine_ls_shift/su_max 0.001
_refine_ls_shift/su_mean 0.000
_refine_ls_structure_factor_coef Fsqd
_refine_ls_weighting_details 'calc w=1/[\s^2^(Fo^2^)+(0.0375P)^2^+2.5460P] where P=(Fo^2^+2Fc^2^)/3'
_refine_ls_weighting_scheme calc
_refine_ls_wR_factor_gt 0.0545
_refine_ls_wR_factor_ref 0.0557
_reflns_number_gt 2521
_reflns_number_total 2733
_reflns_threshold_expression >2sigma(I)
_cod_data_source_file cg201122e_si_003.cif
_cod_data_source_block bes609ne
_cod_original_sg_symbol_H-M C2/c
_cod_database_code 4501343

loop_
_symmetry_equiv_pos_as_xyz
'x, y, z'
'-x, y, -z+1/2'
'x+1/2, y+1/2, z'
'-x+1/2, y+1/2, -z+1/2'
'-x, -y, -z'
'x, -y, z-1/2'
'-x+1/2, -y+1/2, -z'
'x+1/2, -y+1/2, z-1/2'

loop_
_atom_site_label
_atom_site_type_symbol
_atom_site_fract_x
_atom_site_fract_y
_atom_site_fract_z
_atom_site_U_iso_or_equiv
_atom_site_adp_type
_atom_site_occupancy
_atom_site_symmetry_multiplicity
_atom_site_calc_flag
_atom_site_refinement_flags
_atom_site_disorder_assembly
_atom_site_disorder_group
Sb1 Sb 0.164233(13) 0.638326(17) 0.507446(12) 0.02444(9) Uani 1 1 d . . .
Sb2 Sb 0.019693(12) 0.490077(16) 0.631266(12) 0.02067(9) Uani 1 1 d . . .
Ni1 Ni 0.5000 0.50132(4) 0.7500 0.02046(13) Uani 1 2 d S . .
S1 S -0.02578(6) 0.63423(6) 0.53497(5) 0.02400(17) Uani 1 1 d . . .
S2 S 0.15721(5) 0.83428(7) 0.52697(5) 0.02763(18) Uani 1 1 d . . .
S3 S 0.12760(6) 0.61208(7) 0.35772(5) 0.03015(19) Uani 1 1 d . . .
S4 S 0.0000 0.61574(9) 0.7500 0.0362(3) Uani 1 2 d S . .
N1 N 0.53571(19) 0.3772(2) 0.84119(19) 0.0294(6) Uani 1 1 d D B .
H1N1 H 0.4912 0.3767 0.8775 0.035 Uiso 0.85 1 calc PR A 1
H2N1 H 0.5336 0.3113 0.8154 0.035 Uiso 0.85 1 calc PR A 1
H3N1 H 0.5219 0.4027 0.8912 0.035 Uiso 0.15 1 calc PR A 2
H4N1 H 0.4999 0.3175 0.8297 0.035 Uiso 0.15 1 calc PR A 2
C1 C 0.6264(3) 0.3861(4) 0.8888(3) 0.0332(9) Uani 0.85 1 d PD B 1
H1A H 0.6352 0.3215 0.9241 0.040 Uiso 0.85 1 calc PR B 1
H1B H 0.6255 0.4502 0.9247 0.040 Uiso 0.85 1 calc PR B 1
C2 C 0.7074(3) 0.3957(5) 0.8362(4) 0.0449(12) Uani 0.85 1 d PD B 1
H2A H 0.7039 0.3361 0.7960 0.054 Uiso 0.85 1 calc PR B 1
H2B H 0.7643 0.3858 0.8714 0.054 Uiso 0.85 1 calc PR B 1
C3 C 0.7138(3) 0.5044(4) 0.7898(3) 0.0367(10) Uani 0.85 1 d PD B 1
H3A H 0.7061 0.5652 0.8278 0.044 Uiso 0.85 1 calc PR B 1
H3B H 0.7750 0.5109 0.7687 0.044 Uiso 0.85 1 calc PR B 1
N2 N 0.6421(2) 0.5114(3) 0.7205(3) 0.0298(8) Uani 0.85 1 d PD B 1
H1N2 H 0.6520 0.4536 0.6863 0.036 Uiso 0.85 1 calc PR B 1
C4 C 0.6542(4) 0.6135(5) 0.6712(4) 0.0512(13) Uani 0.85 1 d PD B 1
H4A H 0.7103 0.6079 0.6415 0.061 Uiso 0.85 1 calc PR B 1
H4B H 0.6604 0.6769 0.7078 0.061 Uiso 0.85 1 calc PR B 1
C5 C 0.5703(4) 0.6276(5) 0.6104(3) 0.0485(12) Uani 0.85 1 d PD B 1
H5A H 0.5747 0.6968 0.5807 0.058 Uiso 0.85 1 calc PR B 1
H5B H 0.5676 0.5679 0.5703 0.058 Uiso 0.85 1 calc PR B 1
C1' C 0.5826(11) 0.679(2) 0.6474(18) 0.041(6) Uiso 0.15 1 d PD B 2
H1C H 0.5742 0.7238 0.5976 0.049 Uiso 0.15 1 calc PR B 2
H1D H 0.5902 0.7309 0.6931 0.049 Uiso 0.15 1 calc PR B 2
C2' C 0.678(2) 0.628(3) 0.6429(19) 0.069(12) Uiso 0.15 1 d PD B 2
H2C H 0.7228 0.6845 0.6316 0.083 Uiso 0.15 1 calc PR B 2
H2D H 0.6762 0.5747 0.5978 0.083 Uiso 0.15 1 calc PR B 2
C3' C 0.7089(14) 0.5699(16) 0.7237(13) 0.033(5) Uiso 0.15 1 d PD B 2
H3C H 0.7738 0.5486 0.7228 0.039 Uiso 0.15 1 calc PR B 2
H3D H 0.7036 0.6205 0.7696 0.039 Uiso 0.15 1 calc PR B 2
N2' N 0.6521(15) 0.4716(16) 0.7362(14) 0.031(6) Uiso 0.15 1 d PD B 2
H2N2 H 0.6591 0.4223 0.6946 0.037 Uiso 0.15 1 calc PR B 2
C4' C 0.697(2) 0.428(3) 0.816(2) 0.058(13) Uiso 0.15 1 d PD B 2
H4C H 0.7577 0.3965 0.8066 0.069 Uiso 0.15 1 calc PR B 2
H4D H 0.7065 0.4875 0.8560 0.069 Uiso 0.15 1 calc PR B 2
C5' C 0.6341(13) 0.343(3) 0.847(2) 0.067(9) Uiso 0.15 1 d PD B 2
H5C H 0.6399 0.2757 0.8145 0.081 Uiso 0.15 1 calc PR B 2
H5D H 0.6535 0.3258 0.9040 0.081 Uiso 0.15 1 calc PR B 2
N3 N 0.4878(2) 0.6271(3) 0.6560(2) 0.0403(7) Uani 1 1 d D B .
H1N3 H 0.4373 0.6140 0.6212 0.048 Uiso 0.85 1 calc PR C 1
H2N3 H 0.4806 0.6934 0.6798 0.048 Uiso 0.85 1 calc PR C 1
H3N3 H 0.4663 0.5973 0.6073 0.048 Uiso 0.15 1 calc PR C 2
H4N3 H 0.4471 0.6790 0.6701 0.048 Uiso 0.15 1 calc PR C 2

loop_
_atom_site_aniso_label
_atom_site_aniso_U_11
_atom_site_aniso_U_22
_atom_site_aniso_U_33
_atom_site_aniso_U_23
_atom_site_aniso_U_13
_atom_site_aniso_U_12
Sb1 0.02720(13) 0.02351(13) 0.02248(13) 0.00439(8) 0.00088(8) -0.00268(7)
Sb2 0.01962(13) 0.01984(13) 0.02212(14) 0.00345(7) -0.00132(8) -0.00090(7)
Ni1 0.0231(3) 0.0171(3) 0.0211(3) 0.000 0.0008(2) 0.000
S1 0.0360(4) 0.0196(4) 0.0169(4) 0.0022(3) 0.0056(3) 0.0059(3)
S2 0.0227(4) 0.0243(4) 0.0362(4) -0.0068(3) 0.0041(3) -0.0044(3)
S3 0.0342(4) 0.0340(4) 0.0235(4) -0.0071(3) 0.0105(3) -0.0154(3)
S4 0.0750(9) 0.0171(5) 0.0156(5) 0.000 -0.0026(5) 0.000
N1 0.0319(14) 0.0244(14) 0.0318(15) 0.0064(11) 0.0011(11) -0.0018(11)
C1 0.040(2) 0.030(2) 0.028(2) 0.0087(18) -0.0092(16) -0.0035(17)
C2 0.034(2) 0.041(3) 0.058(3) 0.014(3) -0.002(2) 0.003(2)
C3 0.0243(19) 0.042(3) 0.043(3) 0.0001(19) -0.0029(18) -0.0054(15)
N2 0.0299(19) 0.029(2) 0.031(2) 0.0027(17) 0.0033(14) -0.0026(15)
C4 0.048(3) 0.053(3) 0.054(3) 0.013(3) 0.012(3) -0.010(2)
C5 0.059(3) 0.049(3) 0.038(3) 0.022(2) 0.007(2) 0.001(2)
N3 0.0538(19) 0.0304(16) 0.0356(17) 0.0072(13) -0.0043(14) -0.0015(13)

loop_
_atom_type_symbol
_atom_type_description
_atom_type_scat_dispersion_real
_atom_type_scat_dispersion_imag
_atom_type_scat_source
C C 0.0033 0.0016 'International Tables Vol C Tables 4.2.6.8 and 6.1.1.4'
H H 0.0000 0.0000 'International Tables Vol C Tables 4.2.6.8 and 6.1.1.4'
N N 0.0061 0.0033 'International Tables Vol C Tables 4.2.6.8 and 6.1.1.4'
S S 0.1246 0.1234 'International Tables Vol C Tables 4.2.6.8 and 6.1.1.4'
Ni Ni 0.3393 1.1124 'International Tables Vol C Tables 4.2.6.8 and 6.1.1.4'
Sb Sb -0.5866 1.5461 'International Tables Vol C Tables 4.2.6.8 and 6.1.1.4'

loop_
_geom_angle_atom_site_label_1
_geom_angle_atom_site_label_2
_geom_angle_atom_site_label_3
_geom_angle
_geom_angle_site_symmetry_1
_geom_angle_site_symmetry_3
S2 Sb1 S3 104.44(3) . .
S2 Sb1 S2 87.42(3) . 7_566
S3 Sb1 S2 87.26(3) . 7_566
S2 Sb1 S1 86.89(2) . .
S3 Sb1 S1 90.69(3) . .
S2 Sb1 S1 173.27(2) 7_566 .
S1 Sb2 S3 102.51(3) . 5_566
S1 Sb2 S4 90.75(3) . .
S3 Sb2 S4 96.03(2) 5_566 .
N2 Ni1 N2 173.4(2) . 2_656
N2 Ni1 N1 94.16(12) . 2_656
N2 Ni1 N1 90.45(14) 2_656 2_656
N2 Ni1 N1 90.45(14) . .
N2 Ni1 N1 94.16(12) 2_656 .
N1 Ni1 N1 90.75(16) 2_656 .
N2 Ni1 N3 94.95(14) . 2_656
N2 Ni1 N3 80.35(15) 2_656 2_656
N1 Ni1 N3 170.79(12) 2_656 2_656
N1 Ni1 N3 90.54(13) . 2_656
N2 Ni1 N3 80.35(15) . .
N2 Ni1 N3 94.95(14) 2_656 .
N1 Ni1 N3 90.54(13) 2_656 .
N1 Ni1 N3 170.79(12) . .
N3 Ni1 N3 89.65(18) 2_656 .
N2 Ni1 N2' 14.4(4) . .
N2 Ni1 N2' 170.8(5) 2_656 .
N1 Ni1 N2' 90.3(6) 2_656 .
N1 Ni1 N2' 76.7(5) . .
N3 Ni1 N2' 98.8(6) 2_656 .
N3 Ni1 N2' 94.2(5) . .
N2 Ni1 N2' 170.8(5) . 2_656
N2 Ni1 N2' 14.4(4) 2_656 2_656
N1 Ni1 N2' 76.7(5) 2_656 2_656
N1 Ni1 N2' 90.3(6) . 2_656
N3 Ni1 N2' 94.2(5) 2_656 2_656
N3 Ni1 N2' 98.8(6) . 2_656
N2' Ni1 N2' 161.6(10) . 2_656
Sb2 S1 Sb1 83.83(2) . .
Sb1 S2 Sb1 92.58(3) . 7_566
Sb1 S3 Sb2 96.75(3) . 5_566
Sb2 S4 Sb2 104.27(4) . 2_556
C1 N1 C5' 34.6(17) . .
C1 N1 Ni1 117.9(2) . .
C5' N1 Ni1 115.0(11) . .
N1 C1 C2 114.0(4) . .
C1 C2 C3 115.1(4) . .
N2 C3 C2 111.2(4) . .
C3 N2 C4 110.7(4) . .
C3 N2 Ni1 117.2(3) . .
C4 N2 Ni1 108.6(3) . .
N2 C4 C5 108.9(4) . .
N3 C5 C4 108.4(4) . .
C2' C1' N3 131(2) . .
C1' C2' C3' 111(2) . .
N2' C3' C2' 111.2(19) . .
C3' N2' C4' 101.0(17) . .
C3' N2' Ni1 116.1(15) . .
C4' N2' Ni1 109.8(19) . .
C5' C4' N2' 107(2) . .
N1 C5' C4' 113(2) . .
C5 N3 C1' 34.1(11) . .
C5 N3 Ni1 109.6(3) . .
C1' N3 Ni1 109.4(9) . .

loop_
_geom_bond_atom_site_label_1
_geom_bond_atom_site_label_2
_geom_bond_distance
_geom_bond_site_symmetry_2
Sb1 S2 2.3987(8) .
Sb1 S3 2.4580(8) .
Sb1 S2 2.6885(8) 7_566
Sb1 S1 2.8021(8) .
Sb2 S1 2.3982(8) .
Sb2 S3 2.4721(8) 5_566
Sb2 S4 2.4813(7) .
Ni1 N2 2.136(4) .
Ni1 N2 2.136(4) 2_656
Ni1 N1 2.142(3) 2_656
Ni1 N1 2.142(3) .
Ni1 N3 2.149(3) 2_656
Ni1 N3 2.149(3) .
Ni1 N2' 2.25(2) .
Ni1 N2' 2.25(2) 2_656
S2 Sb1 2.6885(8) 7_566
S3 Sb2 2.4721(8) 5_566
S4 Sb2 2.4813(7) 2_556
N1 C1 1.470(5) .
N1 C5' 1.473(18) .
C1 C2 1.497(7) .
C2 C3 1.522(7) .
C3 N2 1.468(6) .
N2 C4 1.489(6) .
C4 C5 1.509(7) .
C5 N3 1.443(6) .
C1' C2' 1.51(2) .
C1' N3 1.519(16) .
C2' C3' 1.517(19) .
C3' N2' 1.467(17) .
N2' C4' 1.494(19) .
C4' C5' 1.49(2) .
